data_7024542
loop_
_publ_author_name
'Prescimone, Alessandro'
'Sanchez-Benitez, Javier'
'Kamenev, Konstantin K.'
'Moggach, Stephen A.'
'Warren, John E.'
'Lennie, Alistair R.'
'Murrie, Mark'
'Parsons, Simon'
'Brechin, Euan K.'

_publ_section_title
;
 High pressure studies of hydroxo-bridged Cu(II) dimers.
;
_journal_issue 1
_journal_name_full 'Dalton transactions (Cambridge, England : 2003)'
_journal_page_first 113
_journal_page_last 123
_journal_paper_doi 10.1039/b918287j
_journal_volume 39
_journal_year 2010
_chemical_compound_source 'Alessandro Prescimone'
_chemical_formula_moiety '[Cu2(OH)2(H2O)2(tmen)2][Cu2(OH)2(H2O)(tmen)2][ClO4]4'
_chemical_formula_sum 'C24 H74 Cl4 Cu4 N8 O23'
_chemical_formula_weight 1238.81
_space_group_IT_number 2
_symmetry_cell_setting triclinic
_symmetry_space_group_name_Hall '-P 1'
_symmetry_space_group_name_H-M 'P -1'
_atom_sites_solution_hydrogens geom
_atom_sites_solution_primary 'From ambient pressure structure'
_audit_creation_date 09-07-14
_audit_creation_method CRYSTALS_ver_12.86
_cell_angle_alpha 62.486(12)
_cell_angle_beta 81.394(7)
_cell_angle_gamma 69.543(11)
_cell_formula_units_Z 2
_cell_length_a 11.0214(10)
_cell_length_b 14.705(3)
_cell_length_c 16.0463(18)
_cell_measurement_reflns_used 6228
_cell_measurement_temperature 300
_cell_measurement_theta_max 18
_cell_measurement_theta_min 2
_cell_volume 2160.8(6)
_computing_cell_refinement 'Apex2 (Bruker AXS, 2006)'
_computing_data_collection 'Apex2 (Bruker AXS, 2006)'
_computing_data_reduction 'Apex2 (Bruker AXS, 2006)'
_computing_molecular_graphics 'CAMERON (Watkin et al., 1996)'
_computing_publication_material 'CRYSTALS (Betteridge et al., 2003)'
_computing_structure_refinement 'CRYSTALS (Betteridge et al., 2003)'
_computing_structure_solution 'SHELXS 86 (Sheldrick, 1986)'
_diffrn_ambient_pressure 2500000
_diffrn_ambient_temperature 300
_diffrn_measured_fraction_theta_full 0.470
_diffrn_measured_fraction_theta_max 0.424
_diffrn_measurement_device 'Bruker SMART APEX-II on Station 9.8, SRS'
_diffrn_measurement_device_type Area
_diffrn_measurement_method \w
_diffrn_radiation_monochromator silicon
_diffrn_radiation_type Synchrotron
_diffrn_radiation_wavelength 0.48690
_diffrn_reflns_av_R_equivalents 0.098
_diffrn_reflns_limit_h_max 12
_diffrn_reflns_limit_h_min -12
_diffrn_reflns_limit_k_max 14
_diffrn_reflns_limit_k_min -14
_diffrn_reflns_limit_l_max 18
_diffrn_reflns_limit_l_min -18
_diffrn_reflns_number 14618
_diffrn_reflns_theta_full 11.927
_diffrn_reflns_theta_max 15.694
_diffrn_reflns_theta_min 0.980
_diffrn_standards_number 0
_exptl_absorpt_coefficient_mu 2.282
_exptl_absorpt_correction_T_max 0.83
_exptl_absorpt_correction_T_min 0.01
_exptl_absorpt_correction_type multi-scan
_exptl_absorpt_process_details 'SADABS (Siemens, 1996)'
_exptl_crystal_colour blue
_exptl_crystal_density_diffrn 1.888
_exptl_crystal_density_method 'not measured'
_exptl_crystal_description block
_exptl_crystal_F_000 1264
_exptl_crystal_size_max 0.12
_exptl_crystal_size_mid 0.10
_exptl_crystal_size_min 0.08
_refine_diff_density_max 0.64
_refine_diff_density_min -0.51
_refine_ls_extinction_method None
_refine_ls_goodness_of_fit_ref 0.9903
_refine_ls_hydrogen_treatment noref
_refine_ls_matrix_type full
_refine_ls_number_parameters 238
_refine_ls_number_reflns 1150
_refine_ls_number_restraints 73
_refine_ls_R_factor_all 0.1684
_refine_ls_R_factor_gt 0.1060
_refine_ls_shift/su_max 0.003051
_refine_ls_structure_factor_coef F
_refine_ls_weighting_details
;
Method=
SQRT(W) = 1/(Data with the key SIGMA(/FO/) in list 6)
;
_refine_ls_weighting_scheme sigma
_refine_ls_wR_factor_all 0.0630
_refine_ls_wR_factor_gt 0.0567
_refine_ls_wR_factor_ref 0.0567
_reflns_limit_h_max 12
_reflns_limit_h_min -11
_reflns_limit_k_max 14
_reflns_limit_k_min -9
_reflns_limit_l_max 17
_reflns_limit_l_min 0
_reflns_number_gt 1150
_reflns_number_total 2633
_reflns_threshold_expression I>2.0\s(I)
_oxford_diffrn_Wilson_B_factor 0.00
_oxford_diffrn_Wilson_scale 0.00
_oxford_refine_ls_r_factor_ref 0.1060
_oxford_refine_ls_scale 0.3593(16)
_oxford_reflns_number_all 1929
_oxford_reflns_threshold_expression_ref I>2.0\s(I)
_oxford_structure_analysis_title 'cu2006 in P-1'
_cod_data_source_file b918287j.txt
_cod_data_source_block cu2006
_cod_depositor_comments
;
The following automatic conversions were performed:

'_symmetry_cell_setting' value 'Triclinic' changed to 'triclinic'
according to /home/saulius/struct/CIF-dictionaries/cif_core.dic
dictionary named 'cif_core.dic' version 2.4.2 from 2011-04-26.

Automatic conversion script
Id: cif_fix_values 1891 2012-01-12 08:04:46Z andrius 
;
_cod_original_cell_volume 2160.9(6)
_cod_original_sg_symbol_H-M 'P -1 '
_cod_database_code 7024542

loop_
_symmetry_equiv_pos_as_xyz
x,y,z
-x,-y,-z

loop_
_atom_site_label
_atom_site_type_symbol
_atom_site_fract_x
_atom_site_fract_y
_atom_site_fract_z
_atom_site_U_iso_or_equiv
_atom_site_occupancy
_atom_site_adp_type
_atom_site_refinement_flags_posn
_atom_site_refinement_flags_adp
Cu1 Cu 0.0953(3) 0.2207(5) 0.4434(3) 0.0259 1.0000 Uani . .
Cu2 Cu -0.1180(3) 0.2688(5) 0.5636(2) 0.0350 1.0000 Uani . .
Cu3 Cu -0.3905(4) 0.1716(8) 0.0891(4) 0.0742 1.0000 Uani . .
Cu4 Cu -0.6071(3) 0.3411(6) -0.0226(3) 0.0639 1.0000 Uani . .
O1 O 0.0574(14) 0.267(2) 0.5422(11) 0.021(3) 1.0000 Uiso . .
O2 O -0.086(2) 0.221(3) 0.4723(15) 0.066(5) 1.0000 Uiso . .
O3 O -0.425(2) 0.320(4) 0.0049(19) 0.053(6) 1.0000 Uiso . .
O4 O -0.5841(16) 0.220(3) 0.0967(13) 0.032(4) 1.0000 Uiso . .
O5 O -0.0409(16) 0.102(3) 0.6810(14) 0.040(4) 1.0000 Uiso . .
O6 O -0.008(2) 0.419(4) 0.3427(17) 0.052(5) 1.0000 Uiso . .
O7 O -0.5116(19) 0.209(3) -0.0788(15) 0.059(5) 1.0000 Uiso . .
O11 O 0.2711(14) -0.2455(11) 0.6709(8) 0.060(5) 1.0000 Uiso D U
O12 O 0.3738(12) -0.1241(16) 0.5657(7) 0.048(4) 1.0000 Uiso D U
O13 O 0.1809(10) -0.0632(11) 0.6328(9) 0.064(5) 1.0000 Uiso D U
O14 O 0.3694(10) -0.1649(14) 0.7233(7) 0.021(3) 1.0000 Uiso D U
O21 O 0.2966(13) -0.1035(11) 0.1566(8) 0.068(6) 1.0000 Uiso D U
O22 O 0.1974(12) 0.0315(17) 0.2000(9) 0.062(5) 1.0000 Uiso D U
O23 O 0.1417(9) 0.0475(15) 0.0614(8) 0.048(4) 1.0000 Uiso D U
O24 O 0.3380(12) 0.0574(15) 0.0787(8) 0.045(4) 1.0000 Uiso D U
O31 O -0.8346(13) 0.5837(12) 0.0513(8) 0.070(5) 1.0000 Uiso D U
O32 O -0.7340(14) 0.5427(17) 0.1817(11) 0.069(5) 1.0000 Uiso D U
O33 O -0.6804(12) 0.4241(14) 0.1208(12) 0.126(8) 1.0000 Uiso D U
O34 O -0.8724(14) 0.4581(16) 0.1886(8) 0.059(5) 1.0000 Uiso D U
O41 O -0.6215(10) 0.2879(14) -0.2728(8) 0.041(4) 1.0000 Uiso D U
O42 O -0.8180(14) 0.2987(17) -0.3081(10) 0.104(7) 1.0000 Uiso D U
O43 O -0.6683(13) 0.334(2) -0.4218(9) 0.096(6) 1.0000 Uiso D U
O44 O -0.7639(14) 0.4505(12) -0.3590(9) 0.079(6) 1.0000 Uiso D U
N11 N -0.3190(17) 0.306(2) 0.5590(15) 0.0482(2) 1.0000 Uiso D U
N12 N 0.1222(17) 0.170(3) 0.3427(14) 0.0482(2) 1.0000 Uiso D U
N13 N -0.6225(18) 0.467(3) -0.1326(18) 0.0482(2) 1.0000 Uiso D U
N14 N -0.194(2) 0.136(3) 0.0740(14) 0.0482(2) 1.0000 Uiso D U
N21 N -0.158(2) 0.359(3) 0.6411(15) 0.0482(2) 1.0000 Uiso D U
N22 N 0.2877(19) 0.196(3) 0.4406(14) 0.0482(2) 1.0000 Uiso D U
N23 N -0.8036(19) 0.359(3) -0.0343(15) 0.0482(2) 1.0000 Uiso D U
N24 N -0.357(2) 0.014(3) 0.1675(17) 0.0482(2) 1.0000 Uiso D U
C10 C -0.343(2) 0.197(3) 0.6039(17) 0.0482(2) 1.0000 Uiso D U
C11 C -0.376(2) 0.388(3) 0.4617(17) 0.0482(2) 1.0000 Uiso D U
C13 C -0.599(3) 0.547(3) -0.109(2) 0.0482(2) 1.0000 Uiso D U
C14 C -0.166(3) 0.184(4) -0.0291(15) 0.0482(2) 1.0000 Uiso D U
C20 C 0.0231(19) 0.239(3) 0.2649(15) 0.0482(2) 1.0000 Uiso D U
C19 C -0.379(2) 0.364(3) 0.6182(19) 0.0482(2) 1.0000 Uiso D .
C21 C 0.135(2) 0.052(3) 0.3936(16) 0.0482(2) 1.0000 Uiso D U
C22 C 0.254(3) 0.162(4) 0.311(2) 0.0482(2) 1.0000 Uiso D U
C23 C -0.762(2) 0.515(4) -0.1738(17) 0.0482(2) 1.0000 Uiso D U
C24 C -0.140(2) 0.015(3) 0.1241(16) 0.0482(2) 1.0000 Uiso D U
C30 C -0.528(2) 0.443(4) -0.204(2) 0.0482(2) 1.0000 Uiso D U
C31 C -0.299(3) 0.414(4) 0.640(2) 0.0482(2) 1.0000 Uiso D U
C32 C 0.349(3) 0.137(4) 0.383(2) 0.0482(2) 1.0000 Uiso D U
C33 C -0.849(2) 0.480(3) -0.0911(14) 0.0482(2) 1.0000 Uiso D U
C34 C -0.224(2) -0.024(4) 0.2063(18) 0.0482(2) 1.0000 Uiso D U
C40 C -0.148(3) 0.193(4) 0.114(2) 0.0482(2) 1.0000 Uiso D U
C41 C -0.102(2) 0.450(4) 0.5942(18) 0.0482(2) 1.0000 Uiso D U
C42 C 0.348(2) 0.124(3) 0.5366(15) 0.0482(2) 1.0000 Uiso D U
C43 C -0.818(3) 0.320(4) -0.102(2) 0.0482(2) 1.0000 Uiso D U
C44 C -0.353(3) -0.051(4) 0.115(2) 0.0482(2) 1.0000 Uiso D U
C51 C -0.105(2) 0.291(4) 0.7378(18) 0.0482(2) 1.0000 Uiso D U
C52 C 0.319(3) 0.300(4) 0.3868(18) 0.0482(2) 1.0000 Uiso D U
C53 C -0.861(3) 0.296(4) 0.0542(17) 0.0482(2) 1.0000 Uiso D U
C54 C -0.450(3) -0.001(4) 0.246(2) 0.0482(2) 1.0000 Uiso D U
Cl1 Cl 0.2984(6) -0.1494(9) 0.6482(5) 0.0327 1.0000 Uani D U
Cl2 Cl 0.2434(7) 0.0085(11) 0.1237(5) 0.0482(2) 1.0000 Uiso D U
Cl3 Cl -0.7788(7) 0.5023(10) 0.1361(5) 0.0275 1.0000 Uani D U
Cl4 Cl -0.7191(7) 0.3425(12) -0.3412(6) 0.0497 1.0000 Uani D U
H101 H -0.3018 0.1542 0.6645 0.0579 1.0000 Uiso . .
H102 H -0.4331 0.2081 0.6108 0.0579 1.0000 Uiso . .
H103 H -0.3078 0.1606 0.5659 0.0579 1.0000 Uiso . .
H111 H -0.3535 0.4512 0.4421 0.0579 1.0000 Uiso . .
H112 H -0.4675 0.4052 0.4631 0.0579 1.0000 Uiso . .
H113 H -0.3422 0.3577 0.4183 0.0579 1.0000 Uiso . .
H131 H -0.6064 0.6129 -0.1656 0.0579 1.0000 Uiso . .
H132 H -0.6612 0.5617 -0.0659 0.0579 1.0000 Uiso . .
H133 H -0.5144 0.5191 -0.0835 0.0579 1.0000 Uiso . .
H141 H -0.2037 0.2615 -0.0549 0.0579 1.0000 Uiso . .
H142 H -0.2016 0.1582 -0.0599 0.0579 1.0000 Uiso . .
H143 H -0.0750 0.1669 -0.0377 0.0579 1.0000 Uiso . .
H201 H 0.0236 0.3111 0.2377 0.0579 1.0000 Uiso . .
H202 H -0.0599 0.2354 0.2894 0.0579 1.0000 Uiso . .
H203 H 0.0436 0.2128 0.2184 0.0579 1.0000 Uiso . .
H191 H -0.3998 0.3115 0.6773 0.0579 1.0000 Uiso . .
H192 H -0.4562 0.4181 0.5880 0.0579 1.0000 Uiso . .
H211 H 0.2004 0.0154 0.4413 0.0579 1.0000 Uiso . .
H212 H 0.0550 0.0433 0.4217 0.0579 1.0000 Uiso . .
H213 H 0.1585 0.0207 0.3506 0.0579 1.0000 Uiso . .
H221 H 0.2550 0.2240 0.2581 0.0579 1.0000 Uiso . .
H222 H 0.2848 0.1004 0.2953 0.0579 1.0000 Uiso . .
H231 H -0.7876 0.5917 -0.2067 0.0579 1.0000 Uiso . .
H232 H -0.7676 0.4872 -0.2163 0.0579 1.0000 Uiso . .
H241 H -0.0545 -0.0062 0.1453 0.0579 1.0000 Uiso . .
H242 H -0.1401 -0.0152 0.0828 0.0579 1.0000 Uiso . .
H301 H -0.5356 0.5071 -0.2601 0.0579 1.0000 Uiso . .
H302 H -0.5454 0.3913 -0.2163 0.0579 1.0000 Uiso . .
H303 H -0.4420 0.4134 -0.1790 0.0579 1.0000 Uiso . .
H311 H -0.3232 0.4128 0.6997 0.0579 1.0000 Uiso . .
H312 H -0.3183 0.4871 0.5932 0.0579 1.0000 Uiso . .
H321 H 0.4198 0.1605 0.3507 0.0579 1.0000 Uiso . .
H322 H 0.3783 0.0620 0.4230 0.0579 1.0000 Uiso . .
H331 H -0.9351 0.5024 -0.1135 0.0579 1.0000 Uiso . .
H332 H -0.8486 0.5133 -0.0529 0.0579 1.0000 Uiso . .
H341 H -0.2245 0.0051 0.2480 0.0579 1.0000 Uiso . .
H342 H -0.1944 -0.1009 0.2384 0.0579 1.0000 Uiso . .
H401 H -0.1633 0.1666 0.1787 0.0579 1.0000 Uiso . .
H402 H -0.1947 0.2692 0.0830 0.0579 1.0000 Uiso . .
H403 H -0.0585 0.1828 0.1019 0.0579 1.0000 Uiso . .
H411 H -0.0106 0.4202 0.5921 0.0579 1.0000 Uiso . .
H412 H -0.1235 0.4904 0.6288 0.0579 1.0000 Uiso . .
H413 H -0.1362 0.4944 0.5321 0.0579 1.0000 Uiso . .
H421 H 0.3115 0.1584 0.5764 0.0579 1.0000 Uiso . .
H422 H 0.4386 0.1114 0.5328 0.0579 1.0000 Uiso . .
H423 H 0.3311 0.0572 0.5615 0.0579 1.0000 Uiso . .
H431 H -0.7911 0.2432 -0.0729 0.0579 1.0000 Uiso . .
H432 H -0.9061 0.3478 -0.1218 0.0579 1.0000 Uiso . .
H433 H -0.7659 0.3443 -0.1557 0.0579 1.0000 Uiso . .
H441 H -0.4376 -0.0279 0.0893 0.0579 1.0000 Uiso . .
H442 H -0.3297 -0.1251 0.1574 0.0579 1.0000 Uiso . .
H443 H -0.2931 -0.0379 0.0659 0.0579 1.0000 Uiso . .
H511 H -0.0146 0.2571 0.7353 0.0579 1.0000 Uiso . .
H512 H -0.1200 0.3348 0.7691 0.0579 1.0000 Uiso . .
H513 H -0.1463 0.2373 0.7702 0.0579 1.0000 Uiso . .
H521 H 0.2840 0.3445 0.4179 0.0579 1.0000 Uiso . .
H522 H 0.4104 0.2844 0.3827 0.0579 1.0000 Uiso . .
H523 H 0.2827 0.3365 0.3250 0.0579 1.0000 Uiso . .
H531 H -0.8134 0.2212 0.0761 0.0579 1.0000 Uiso . .
H532 H -0.9485 0.3079 0.0431 0.0579 1.0000 Uiso . .
H533 H -0.8569 0.3183 0.1005 0.0579 1.0000 Uiso . .
H541 H -0.5356 0.0245 0.2219 0.0579 1.0000 Uiso . .
H542 H -0.4470 0.0411 0.2767 0.0579 1.0000 Uiso . .
H543 H -0.4286 -0.0742 0.2895 0.0579 1.0000 Uiso . .

loop_
_atom_site_aniso_label
_atom_site_aniso_U_11
_atom_site_aniso_U_22
_atom_site_aniso_U_33
_atom_site_aniso_U_23
_atom_site_aniso_U_13
_atom_site_aniso_U_12
Cu1 0.023(2) 0.036(12) 0.041(4) -0.031(7) 0.008(3) -0.018(5)
Cu2 0.034(3) 0.057(12) 0.034(3) -0.028(6) 0.009(3) -0.029(5)
Cu3 0.043(3) 0.160(18) 0.073(5) -0.084(10) 0.019(4) -0.054(7)
Cu4 0.036(3) 0.117(14) 0.066(4) -0.060(8) 0.011(3) -0.033(6)
Cl1 0.0482(2) 0.0194(2) 0.0360(2) -0.0215(2) -0.0029(2) -0.0025(2)
Cl3 0.0482(2) 0.0093(2) 0.0197(2) 0.0045(2) -0.0080(2) -0.0148(2)
Cl4 0.0482(2) 0.0549(2) 0.0711(2) -0.0428(2) 0.0005(2) -0.0237(2)

loop_
_atom_type_symbol
_atom_type_scat_dispersion_real
_atom_type_scat_dispersion_imag
_atom_type_scat_Cromer_Mann_a1
_atom_type_scat_Cromer_Mann_b1
_atom_type_scat_Cromer_Mann_a2
_atom_type_scat_Cromer_Mann_b2
_atom_type_scat_Cromer_Mann_a3
_atom_type_scat_Cromer_Mann_b3
_atom_type_scat_Cromer_Mann_a4
_atom_type_scat_Cromer_Mann_b4
_atom_type_scat_Cromer_Mann_c
_atom_type_scat_source
C 0.0010 0.0010 2.3100 20.8439 1.0200 10.2075 1.5886 0.5687 0.8650 51.6512 0.2156 'International Tables Vol C 4.2.6.8 and 6.1.1.4'
H 0.0000 0.0000 0.4930 10.5109 0.3229 26.1257 0.1402 3.1424 0.0408 57.7998 0.0030 'International Tables Vol C 4.2.6.8 and 6.1.1.4'
N 0.0020 0.0010 12.2126 0.0057 3.1322 9.8933 2.0125 28.9975 1.1663 0.5826 -11.5290 'International Tables Vol C 4.2.6.8 and 6.1.1.4'
O 0.0040 0.0030 3.0485 13.2771 2.2868 5.7011 1.5463 0.3239 0.8670 32.9089 0.2508 'International Tables Vol C 4.2.6.8 and 6.1.1.4'
Cl 0.0780 0.0740 11.4604 0.0104 7.1964 1.1662 6.2556 18.5194 1.6455 47.7784 -9.5574 'International Tables Vol C 4.2.6.8 and 6.1.1.4'
Cu 0.2950 0.6400 13.3380 3.5828 7.1676 0.2470 5.6158 11.3966 1.6735 64.8126 1.1910 'International Tables Vol C 4.2.6.8 and 6.1.1.4'

loop_
_geom_angle_atom_site_label_1
_geom_angle_atom_site_label_2
_geom_angle_atom_site_label_3
_geom_angle
_geom_angle_publ_flag
O1 Cu1 O2 78.8(5) yes
O1 Cu1 O6 82.0(9) yes
O2 Cu1 O6 83.8(12) yes
O1 Cu1 N12 175.7(6) yes
O2 Cu1 N12 97.0(7) yes
O6 Cu1 N12 98.3(9) yes
O1 Cu1 N22 96.2(6) yes
O2 Cu1 N22 168.4(12) yes
O6 Cu1 N22 106.0(10) yes
N12 Cu1 N22 87.8(7) yes
O1 Cu2 O2 83.3(6) yes
O1 Cu2 O5 86.6(9) yes
O2 Cu2 O5 94.1(13) yes
O1 Cu2 N11 166.4(12) yes
O2 Cu2 N11 94.6(7) yes
O5 Cu2 N11 106.9(9) yes
O1 Cu2 N21 93.6(7) yes
O2 Cu2 N21 166.5(14) yes
O5 Cu2 N21 98.9(10) yes
N11 Cu2 N21 85.3(7) yes
Cu4 Cu3 O3 44.5(5) yes
Cu4 Cu3 O4 41.5(8) yes
O3 Cu3 O4 81.0(11) yes
Cu4 Cu3 N14 134.1(8) yes
O3 Cu3 N14 94.1(10) yes
O4 Cu3 N14 175.1(14) yes
Cu4 Cu3 N24 132.8(5) yes
O3 Cu3 N24 174.9(6) yes
O4 Cu3 N24 98.4(10) yes
N14 Cu3 N24 86.5(10) yes
Cu4 Cu3 C54 115.4(7) yes
O3 Cu3 C54 152.4(10) yes
O4 Cu3 C54 74.7(12) yes
N14 Cu3 C54 110.0(11) yes
N24 Cu3 C54 29.9(9) yes
Cu3 Cu4 O3 41.6(13) yes
Cu3 Cu4 O4 44.6(5) yes
O3 Cu4 O4 81.2(12) yes
Cu3 Cu4 O7 67.4(6) yes
O3 Cu4 O7 85.6(10) yes
O4 Cu4 O7 84.1(10) yes
Cu3 Cu4 N13 133.1(6) yes
O3 Cu4 N13 94.5(13) yes
O4 Cu4 N13 173.1(7) yes
O7 Cu4 N13 100.9(10) yes
Cu3 Cu4 N23 135.2(9) yes
O3 Cu4 N23 173.0(7) yes
O4 Cu4 N23 93.6(9) yes
O7 Cu4 N23 98.6(7) yes
N13 Cu4 N23 90.3(10) yes
Cu1 O1 Cu2 98.4(4) yes
Cu1 O2 Cu2 99.5(6) yes
Cu4 O3 Cu3 93.9(13) yes
Cu3 O4 Cu4 94.0(7) yes
Cu2 N11 C10 105.4(16) yes
Cu2 N11 C11 112.2(13) yes
C10 N11 C11 118.5(15) yes
Cu2 N11 C19 108.2(11) yes
C10 N11 C19 108.9(19) yes
C11 N11 C19 103.3(18) yes
Cu1 N12 C20 113.3(14) yes
Cu1 N12 C21 105.6(14) yes
C20 N12 C21 116.6(18) yes
Cu1 N12 C22 106.6(12) yes
C20 N12 C22 114(2) yes
C21 N12 C22 100(3) yes
Cu4 N13 C13 108.1(13) yes
Cu4 N13 C23 109.8(16) yes
C13 N13 C23 108.4(20) yes
Cu4 N13 C30 110(3) yes
C13 N13 C30 111.8(19) yes
C23 N13 C30 109.0(16) yes
Cu3 N14 C14 108.3(14) yes
Cu3 N14 C24 105.6(15) yes
C14 N14 C24 115(2) yes
Cu3 N14 C40 108.6(14) yes
C14 N14 C40 105.2(16) yes
C24 N14 C40 114(2) yes
Cu2 N21 C31 110.0(10) yes
Cu2 N21 C41 110.6(12) yes
C31 N21 C41 104(3) yes
Cu2 N21 C51 112(2) yes
C31 N21 C51 111.9(17) yes
C41 N21 C51 108.5(17) yes
Cu1 N22 C32 108.1(11) yes
Cu1 N22 C42 111.3(13) yes
C32 N22 C42 106(2) yes
Cu1 N22 C52 112.0(20) yes
C32 N22 C52 102(2) yes
C42 N22 C52 116.0(16) yes
Cu4 N23 C33 97.1(15) yes
Cu4 N23 C43 110.1(13) yes
C33 N23 C43 103(3) yes
Cu4 N23 C53 114.7(15) yes
C33 N23 C53 126(2) yes
C43 N23 C53 104.7(20) yes
Cu3 N24 C34 103(2) yes
Cu3 N24 C44 115.9(19) yes
C34 N24 C44 106.8(20) yes
Cu3 N24 C54 108(3) yes
C34 N24 C54 108.7(17) yes
C44 N24 C54 113(2) yes
N11 C10 H101 109.6 no
N11 C10 H102 109.8 no
H101 C10 H102 108.9 no
N11 C10 H103 110.0 no
H101 C10 H103 109.1 no
H102 C10 H103 109.4 no
N11 C11 H111 109.4 no
N11 C11 H112 109.8 no
H111 C11 H112 109.7 no
N11 C11 H113 109.4 no
H111 C11 H113 109.1 no
H112 C11 H113 109.4 no
N13 C13 H131 109.4 no
N13 C13 H132 109.7 no
H131 C13 H132 109.5 no
N13 C13 H133 109.5 no
H131 C13 H133 109.0 no
H132 C13 H133 109.8 no
N14 C14 H141 109.0 no
N14 C14 H142 109.7 no
H141 C14 H142 109.2 no
N14 C14 H143 109.7 no
H141 C14 H143 109.1 no
H142 C14 H143 110.1 no
N12 C20 H201 109.4 no
N12 C20 H202 109.4 no
H201 C20 H202 110.0 no
N12 C20 H203 109.2 no
H201 C20 H203 109.5 no
H202 C20 H203 109.3 no
N11 C19 C31 117.1(17) yes
N11 C19 H191 106.8 no
C31 C19 H191 107.0 no
N11 C19 H192 108.0 no
C31 C19 H192 108.4 no
H191 C19 H192 109.4 no
N12 C21 H211 109.6 no
N12 C21 H212 109.7 no
H211 C21 H212 109.3 no
N12 C21 H213 109.7 no
H211 C21 H213 109.1 no
H212 C21 H213 109.4 no
N12 C22 C32 115.6(15) yes
N12 C22 H221 109.9 no
C32 C22 H221 109.5 no
N12 C22 H222 106.6 no
C32 C22 H222 105.7 no
H221 C22 H222 109.4 no
N13 C23 C33 106.2(19) yes
N13 C23 H231 110.7 no
C33 C23 H231 110.3 no
N13 C23 H232 110.6 no
C33 C23 H232 110.4 no
H231 C23 H232 108.6 no
N14 C24 C34 108(2) yes
N14 C24 H241 109.9 no
C34 C24 H241 109.7 no
N14 C24 H242 109.7 no
C34 C24 H242 110.0 no
H241 C24 H242 109.6 no
N13 C30 H301 109.9 no
N13 C30 H302 109.3 no
H301 C30 H302 109.2 no
N13 C30 H303 109.7 no
H301 C30 H303 109.7 no
H302 C30 H303 109.1 no
C19 C31 N21 114(2) yes
C19 C31 H311 108.5 no
N21 C31 H311 108.7 no
C19 C31 H312 107.7 no
N21 C31 H312 108.9 no
H311 C31 H312 109.3 no
C22 C32 N22 111(3) yes
C22 C32 H321 108.6 no
N22 C32 H321 108.5 no
C22 C32 H322 110.7 no
N22 C32 H322 108.7 no
H321 C32 H322 109.7 no
C23 C33 N23 111(3) yes
C23 C33 H331 109.1 no
N23 C33 H331 109.0 no
C23 C33 H332 109.0 no
N23 C33 H332 109.4 no
H331 C33 H332 109.6 no
C24 C34 N24 106.4(19) yes
C24 C34 H341 110.6 no
N24 C34 H341 110.4 no
C24 C34 H342 110.0 no
N24 C34 H342 109.7 no
H341 C34 H342 109.7 no
N14 C40 H401 110.0 no
N14 C40 H402 108.7 no
H401 C40 H402 109.1 no
N14 C40 H403 109.7 no
H401 C40 H403 110.5 no
H402 C40 H403 108.7 no
N21 C41 H411 109.1 no
N21 C41 H412 109.5 no
H411 C41 H412 109.5 no
N21 C41 H413 109.5 no
H411 C41 H413 109.3 no
H412 C41 H413 109.9 no
N22 C42 H421 109.2 no
N22 C42 H422 109.4 no
H421 C42 H422 109.1 no
N22 C42 H423 109.7 no
H421 C42 H423 109.6 no
H422 C42 H423 109.9 no
N23 C43 H431 109.7 no
N23 C43 H432 109.4 no
H431 C43 H432 109.8 no
N23 C43 H433 109.3 no
H431 C43 H433 109.5 no
H432 C43 H433 109.2 no
N24 C44 H441 108.4 no
N24 C44 H442 109.4 no
H441 C44 H442 109.5 no
N24 C44 H443 109.2 no
H441 C44 H443 109.3 no
H442 C44 H443 110.9 no
N21 C51 H511 109.0 no
N21 C51 H512 109.3 no
H511 C51 H512 109.5 no
N21 C51 H513 109.4 no
H511 C51 H513 109.6 no
H512 C51 H513 110.0 no
N22 C52 H521 109.6 no
N22 C52 H522 109.4 no
H521 C52 H522 109.8 no
N22 C52 H523 109.2 no
H521 C52 H523 109.6 no
H522 C52 H523 109.2 no
N23 C53 H531 109.6 no
N23 C53 H532 109.5 no
H531 C53 H532 109.8 no
N23 C53 H533 109.3 no
H531 C53 H533 109.4 no
H532 C53 H533 109.3 no
N24 C54 Cu3 41.7(19) yes
N24 C54 H541 109.4 no
Cu3 C54 H541 90.3 no
N24 C54 H542 109.1 no
Cu3 C54 H542 81.2 no
H541 C54 H542 108.2 no
N24 C54 H543 110.4 no
Cu3 C54 H543 151.3 no
H541 C54 H543 110.0 no
H542 C54 H543 109.8 no
O14 Cl1 O12 108.9(5) yes
O14 Cl1 O11 109.5(7) yes
O12 Cl1 O11 109.7(6) yes
O14 Cl1 O13 109.8(6) yes
O12 Cl1 O13 109.5(7) yes
O11 Cl1 O13 109.5(6) yes
O21 Cl2 O22 108.8(7) yes
O21 Cl2 O24 109.9(7) yes
O22 Cl2 O24 109.0(6) yes
O21 Cl2 O23 109.3(6) yes
O22 Cl2 O23 109.7(6) yes
O24 Cl2 O23 110.0(7) yes
O34 Cl3 O31 107.6(6) yes
O34 Cl3 O33 108.8(7) yes
O31 Cl3 O33 109.2(6) yes
O34 Cl3 O32 110.2(6) yes
O31 Cl3 O32 110.2(7) yes
O33 Cl3 O32 110.7(7) yes
O41 Cl4 O44 108.1(6) yes
O41 Cl4 O43 108.9(7) yes
O44 Cl4 O43 109.5(7) yes
O41 Cl4 O42 109.1(7) yes
O44 Cl4 O42 109.9(7) yes
O43 Cl4 O42 111.2(6) yes

loop_
_geom_bond_atom_site_label_1
_geom_bond_atom_site_label_2
_geom_bond_distance
_geom_bond_publ_flag
Cu1 O1 1.941(11) yes
Cu1 O2 1.979(15) yes
Cu1 O6 2.51(4) yes
Cu1 N12 2.022(17) yes
Cu1 N22 2.019(18) yes
Cu2 O1 1.907(11) yes
Cu2 O2 1.838(17) yes
Cu2 O5 2.24(3) yes
Cu2 N11 2.093(17) yes
Cu2 N21 2.11(2) yes
Cu3 Cu4 2.849(9) yes
Cu3 O3 1.90(4) yes
Cu3 O4 2.004(16) yes
Cu3 N14 2.043(19) yes
Cu3 N24 1.98(4) yes
Cu3 C54 2.82(4) yes
Cu4 O3 2.003(17) yes
Cu4 O4 1.89(3) yes
Cu4 O7 2.36(3) yes
Cu4 N13 1.85(4) yes
Cu4 N23 2.113(17) yes
O11 Cl1 1.417(7) yes
O12 Cl1 1.419(5) yes
O13 Cl1 1.415(6) yes
O14 Cl1 1.422(6) yes
O21 Cl2 1.396(8) yes
O22 Cl2 1.395(6) yes
O23 Cl2 1.393(6) yes
O24 Cl2 1.394(7) yes
O31 Cl3 1.377(7) yes
O32 Cl3 1.358(5) yes
O33 Cl3 1.368(6) yes
O34 Cl3 1.378(7) yes
O41 Cl4 1.393(7) yes
O42 Cl4 1.373(6) yes
O43 Cl4 1.375(5) yes
O44 Cl4 1.387(8) yes
N11 C10 1.51(3) yes
N11 C11 1.52(2) yes
N11 C19 1.497(9) yes
N12 C20 1.498(10) yes
N12 C21 1.499(10) yes
N12 C22 1.45(2) yes
N13 C13 1.503(10) yes
N13 C23 1.56(3) yes
N13 C30 1.507(9) yes
N14 C14 1.501(9) yes
N14 C24 1.497(10) yes
N14 C40 1.510(17) yes
N21 C31 1.48(4) yes
N21 C41 1.49(4) yes
N21 C51 1.48(3) yes
N22 C32 1.48(4) yes
N22 C42 1.497(10) yes
N22 C52 1.51(4) yes
N23 C33 1.501(10) yes
N23 C43 1.50(2) yes
N23 C53 1.48(2) yes
N24 C34 1.489(9) yes
N24 C44 1.53(3) yes
N24 C54 1.484(9) yes
C10 H101 0.955 no
C10 H102 0.952 no
C10 H103 0.949 no
C11 H111 0.951 no
C11 H112 0.947 no
C11 H113 0.954 no
C13 H131 0.955 no
C13 H132 0.945 no
C13 H133 0.951 no
C14 H141 0.958 no
C14 H142 0.945 no
C14 H143 0.947 no
C20 H201 0.945 no
C20 H202 0.948 no
C20 H203 0.954 no
C19 C31 1.495(9) yes
C19 H191 0.962 no
C19 H192 0.939 no
C21 H211 0.952 no
C21 H212 0.949 no
C21 H213 0.952 no
C22 C32 1.50(3) yes
C22 H221 0.922 no
C22 H222 0.979 no
C23 C33 1.507(9) yes
C23 H231 0.956 no
C23 H232 0.955 no
C24 C34 1.49(3) yes
C24 H241 0.948 no
C24 H242 0.950 no
C30 H301 0.948 no
C30 H302 0.955 no
C30 H303 0.950 no
C31 H311 0.951 no
C31 H312 0.951 no
C32 H321 0.951 no
C32 H322 0.946 no
C33 H331 0.952 no
C33 H332 0.947 no
C34 H341 0.944 no
C34 H342 0.954 no
C40 H401 0.942 no
C40 H402 0.962 no
C40 H403 0.947 no
C41 H411 0.953 no
C41 H412 0.946 no
C41 H413 0.949 no
C42 H421 0.954 no
C42 H422 0.951 no
C42 H423 0.945 no
C43 H431 0.946 no
C43 H432 0.950 no
C43 H433 0.954 no
C44 H441 0.959 no
C44 H442 0.941 no
C44 H443 0.943 no
C51 H511 0.952 no
C51 H512 0.948 no
C51 H513 0.946 no
C52 H521 0.945 no
C52 H522 0.950 no
C52 H523 0.953 no
C53 H531 0.948 no
C53 H532 0.949 no
C53 H533 0.953 no
C54 H541 0.956 no
C54 H542 0.959 no
C54 H543 0.938 no

loop_
_geom_hbond_atom_site_label_D
_geom_hbond_atom_site_label_H
_geom_hbond_atom_site_label_A
_geom_hbond_site_symmetry_A
_geom_hbond_angle_DHA
_geom_hbond_distance_DH
_geom_hbond_distance_HA
_geom_hbond_distance_DA
_geom_hbond_publ_flag
C10 H101 O22 2_556 150 0.96 2.56 3.43(5) yes
C10 H102 O43 1_556 151 0.95 2.56 3.42(5) yes
C11 H111 O44 2_465 149 0.95 2.13 2.99(5) yes
C11 H113 O11 2_556 167 0.95 2.52 3.45(5) yes
C13 H132 O31 . 174 0.95 2.52 3.46(5) yes
C13 H133 O33 2_465 136 0.95 2.46 3.22(5) yes
C14 H141 O31 2_465 138 0.96 2.48 3.26(5) yes
C14 H141 O32 2_465 157 0.96 2.55 3.46(5) yes
C14 H142 O21 2_555 175 0.95 2.53 3.47(5) yes
C20 H201 O34 1_655 155 0.95 2.55 3.43(5) yes
C20 H202 O11 2_556 172 0.95 2.29 3.23(5) yes
C20 H203 C53 1_655 129 0.95 2.58 3.26(5) yes
C19 H191 O41 1_556 126 0.96 2.55 3.21(5) yes
C21 H211 O12 . 165 0.95 2.54 3.47(5) yes
C21 H213 O22 . 153 0.95 2.33 3.21(5) yes
C23 H231 O11 1_464 147 0.96 2.52 3.36(5) yes
C23 H232 O44 . 167 0.95 2.58 3.51(5) yes
C24 H241 O23 . 132 0.95 2.54 3.25(5) yes
C24 H242 O23 2_555 165 0.95 2.57 3.50(5) yes
C30 H302 O41 . 169 0.95 2.50 3.44(5) yes
C30 H303 O32 2_465 143 0.95 2.24 3.05(5) yes
C31 H311 O32 2_466 142 0.95 2.50 3.30(5) yes
C31 H311 C30 1_556 139 0.95 2.56 3.34(5) yes
C32 H321 O12 2_656 124 0.95 2.58 3.21(5) yes
C32 H321 O14 2_656 163 0.95 2.45 3.37(5) yes
C33 H331 O34 2_365 169 0.95 2.36 3.29(5) yes
C33 H332 O31 . 175 0.95 2.38 3.33(5) yes
C34 H341 O13 2_556 170 0.94 2.59 3.52(5) yes
C34 H341 O14 2_556 136 0.94 2.54 3.28(5) yes
C34 H342 O42 2_455 162 0.95 2.55 3.47(5) yes
C40 H401 O14 2_556 133 0.94 2.56 3.28(5) yes
C40 H402 O31 2_465 135 0.96 2.32 3.08(5) yes
C41 H411 O42 1_656 143 0.95 2.45 3.26(5) yes
C41 H412 O6 2_566 129 0.95 2.49 3.17(5) yes
C42 H422 O12 2_656 148 0.95 2.41 3.26(5) yes
C42 H423 O12 . 150 0.94 2.51 3.36(5) yes
C43 H433 O41 . 143 0.95 2.52 3.33(5) yes
C44 H441 O24 1_455 154 0.96 2.34 3.23(5) yes
C44 H442 O41 2_455 153 0.94 2.44 3.31(5) yes
C44 H443 O23 2_555 165 0.94 2.46 3.38(5) yes
C51 H511 O42 1_656 141 0.95 2.37 3.17(5) yes
C51 H512 O32 2_466 148 0.95 2.32 3.16(5) yes
C52 H523 O34 1_655 162 0.95 2.51 3.42(5) yes
C53 H531 O22 1_455 145 0.95 2.54 3.36(5) yes
C53 H531 O24 1_455 160 0.95 2.39 3.30(5) yes
C53 H532 O31 2_365 154 0.95 2.60 3.47(5) yes
C54 H542 O14 2_556 147 0.96 2.27 3.12(5) yes
